data_7233828
loop_
_publ_author_name
'Kai Wang'
'Shipan Wang'
'Jinbei Wei'
'Shanyong Chen'
'Dong Liu'
'Yu Liu'
'Yue Wang'

_publ_section_title
;
 New multifunctional phenanthroimidazole-phosphine oxide hybrids for
 high-performance red, green and blue electroluminescent devices
;
_journal_name_full 'Journal of Materials Chemistry C'
_journal_page_first 6817
_journal_page_last 6826
_journal_paper_doi 10.1039/C4TC00749B
_journal_volume 2
_journal_year 2014
_chemical_formula_sum 'C39 H29 N2 O2 P'
_chemical_formula_weight 588.61
_space_group_IT_number 14
_space_group_name_Hall '-P 2ybc'
_space_group_name_H-M_alt 'P 1 21/c 1'
_symmetry_space_group_name_H-M 'P 1 21/c 1'
_atom_sites_solution_hydrogens geom
_atom_sites_solution_primary direct
_atom_sites_solution_secondary difmap
_cell_angle_alpha 90.00
_cell_angle_beta 94.15(3)
_cell_angle_gamma 90.00
_cell_formula_units_Z 4
_cell_length_a 11.121(2)
_cell_length_b 16.819(3)
_cell_length_c 16.495(3)
_cell_measurement_temperature 296(2)
_cell_volume 3077.2(10)
_computing_structure_refinement 'SHELXL-97 (Sheldrick, 1997)'
_computing_structure_solution 'SHELXS-97 (Sheldrick, 1990)'
_diffrn_ambient_temperature 296(2)
_diffrn_measured_fraction_theta_full 0.993
_diffrn_measured_fraction_theta_max 0.993
_diffrn_radiation_monochromator graphite
_diffrn_radiation_source 'fine-focus sealed tube'
_diffrn_radiation_type MoK\a
_diffrn_radiation_wavelength 0.71073
_diffrn_reflns_av_R_equivalents 0.0697
_diffrn_reflns_av_sigmaI/netI 0.0582
_diffrn_reflns_limit_h_max 14
_diffrn_reflns_limit_h_min -14
_diffrn_reflns_limit_k_max 21
_diffrn_reflns_limit_k_min -21
_diffrn_reflns_limit_l_max 21
_diffrn_reflns_limit_l_min -19
_diffrn_reflns_number 29437
_diffrn_reflns_theta_full 27.49
_diffrn_reflns_theta_max 27.49
_diffrn_reflns_theta_min 3.04
_exptl_absorpt_coefficient_mu 0.127
_exptl_absorpt_correction_T_max 0.9683
_exptl_absorpt_correction_T_min 0.9541
_exptl_crystal_density_diffrn 1.271
_exptl_crystal_density_method 'not measured'
_exptl_crystal_F_000 1232
_exptl_crystal_size_max 0.37
_exptl_crystal_size_mid 0.33
_exptl_crystal_size_min 0.25
_refine_diff_density_max 0.192
_refine_diff_density_min -0.260
_refine_diff_density_rms 0.037
_refine_ls_extinction_method none
_refine_ls_goodness_of_fit_ref 0.975
_refine_ls_hydrogen_treatment mixed
_refine_ls_matrix_type full
_refine_ls_number_parameters 397
_refine_ls_number_reflns 7007
_refine_ls_number_restraints 0
_refine_ls_restrained_S_all 0.975
_refine_ls_R_factor_all 0.1182
_refine_ls_R_factor_gt 0.0523
_refine_ls_shift/su_max 0.031
_refine_ls_shift/su_mean 0.003
_refine_ls_structure_factor_coef Fsqd
_refine_ls_weighting_details 'calc w=1/[\s^2^(Fo^2^)+(0.0652P)^2^+0.0000P] where P=(Fo^2^+2Fc^2^)/3'
_refine_ls_weighting_scheme calc
_refine_ls_wR_factor_gt 0.1153
_refine_ls_wR_factor_ref 0.1403
_reflns_number_gt 3646
_reflns_number_total 7007
_reflns_threshold_expression >2sigma(I)
_cod_data_source_file J-Mater-Chem-C-2014-2-6817.cif
_cod_data_source_block wk0625-2
_cod_original_sg_symbol_H-M P2(1)/c
_cod_database_code 7233828

loop_
_symmetry_equiv_pos_as_xyz
'x, y, z'
'-x, y+1/2, -z+1/2'
'-x, -y, -z'
'x, -y-1/2, z-1/2'

loop_
_atom_site_label
_atom_site_type_symbol
_atom_site_fract_x
_atom_site_fract_y
_atom_site_fract_z
_atom_site_U_iso_or_equiv
_atom_site_adp_type
_atom_site_occupancy
_atom_site_symmetry_multiplicity
_atom_site_calc_flag
_atom_site_refinement_flags
_atom_site_disorder_assembly
_atom_site_disorder_group
C1 C 0.4080(2) 0.23703(14) 0.61906(11) 0.0491(5) Uani 1 1 d . . .
C2 C 0.5133(2) 0.19299(15) 0.61499(13) 0.0588(6) Uani 1 1 d . . .
H2 H 0.5650 0.2042 0.5746 0.071 Uiso 1 1 calc R . .
C3 C 0.5421(3) 0.13299(16) 0.66986(15) 0.0694(7) Uani 1 1 d . . .
H3 H 0.6122 0.1035 0.6659 0.083 Uiso 1 1 calc R . .
C4 C 0.4672(3) 0.11683(18) 0.73028(16) 0.0804(8) Uani 1 1 d . . .
H4 H 0.4866 0.0764 0.7674 0.096 Uiso 1 1 calc R . .
C5 C 0.3637(3) 0.1602(2) 0.73599(16) 0.0876(10) Uani 1 1 d . . .
H5 H 0.3133 0.1493 0.7772 0.105 Uiso 1 1 calc R . .
C6 C 0.3342(3) 0.22001(17) 0.68084(14) 0.0693(7) Uani 1 1 d . . .
H6 H 0.2639 0.2492 0.6852 0.083 Uiso 1 1 calc R . .
C7 C 0.28149(19) 0.26449(15) 0.46292(12) 0.0523(6) Uani 1 1 d . . .
C8 C 0.3078(2) 0.18798(18) 0.43804(14) 0.0669(7) Uani 1 1 d . . .
H8 H 0.3715 0.1604 0.4646 0.080 Uiso 1 1 calc R . .
C9 C 0.2405(3) 0.1522(2) 0.37438(17) 0.0891(10) Uani 1 1 d . . .
H9 H 0.2605 0.1014 0.3577 0.107 Uiso 1 1 calc R . .
C10 C 0.1455(3) 0.1909(3) 0.33607(19) 0.1041(12) Uani 1 1 d . . .
H10 H 0.0994 0.1662 0.2941 0.125 Uiso 1 1 calc R . .
C11 C 0.1176(3) 0.2662(3) 0.35927(19) 0.1001(12) Uani 1 1 d . . .
H11 H 0.0531 0.2927 0.3323 0.120 Uiso 1 1 calc R . .
C12 C 0.1849(2) 0.3042(2) 0.42304(15) 0.0738(8) Uani 1 1 d . . .
H12 H 0.1651 0.3554 0.4385 0.089 Uiso 1 1 calc R . .
C13 C 0.49945(19) 0.35343(13) 0.51238(11) 0.0453(5) Uani 1 1 d . . .
C14 C 0.5519(2) 0.41669(15) 0.55695(13) 0.0560(6) Uani 1 1 d . . .
H14 H 0.5155 0.4361 0.6019 0.067 Uiso 1 1 calc R . .
C15 C 0.6573(2) 0.45044(16) 0.53455(13) 0.0632(7) Uani 1 1 d . . .
H15 H 0.6914 0.4930 0.5640 0.076 Uiso 1 1 calc R . .
C16 C 0.7124(2) 0.42115(15) 0.46826(13) 0.0565(6) Uani 1 1 d . . .
H16 H 0.7835 0.4443 0.4534 0.068 Uiso 1 1 calc R . .
C17 C 0.6628(2) 0.35761(13) 0.42360(12) 0.0483(5) Uani 1 1 d . . .
C18 C 0.55473(19) 0.32498(13) 0.44558(12) 0.0468(5) Uani 1 1 d . . .
H18 H 0.5192 0.2836 0.4150 0.056 Uiso 1 1 calc R . .
C19 C 0.72583(19) 0.33114(14) 0.35257(12) 0.0485(5) Uani 1 1 d . . .
C20 C 0.6924(2) 0.18377(14) 0.36689(13) 0.0516(5) Uani 1 1 d . . .
C21 C 0.5913(2) 0.14459(16) 0.33383(16) 0.0670(7) Uani 1 1 d . . .
H21 H 0.5473 0.1649 0.2884 0.080 Uiso 1 1 calc R . .
C22 C 0.5569(3) 0.07500(19) 0.3694(2) 0.0888(9) Uani 1 1 d . . .
H22 H 0.4894 0.0476 0.3476 0.107 Uiso 1 1 calc R . .
C23 C 0.6217(4) 0.04608(19) 0.4366(2) 0.0959(11) Uani 1 1 d . . .
H23 H 0.5988 -0.0015 0.4598 0.115 Uiso 1 1 calc R . .
C24 C 0.7201(3) 0.0865(2) 0.47026(19) 0.0889(9) Uani 1 1 d . . .
H24 H 0.7623 0.0670 0.5168 0.107 Uiso 1 1 calc R . .
C25 C 0.7565(2) 0.15606(16) 0.43507(15) 0.0650(7) Uani 1 1 d . . .
H25 H 0.8234 0.1837 0.4573 0.078 Uiso 1 1 calc R . .
C26 C 0.8060(2) 0.25512(15) 0.26040(12) 0.0523(6) Uani 1 1 d . . .
C27 C 0.8547(2) 0.19184(17) 0.21390(13) 0.0581(6) Uani 1 1 d . . .
C28 C 0.8372(2) 0.11034(18) 0.22686(15) 0.0709(7) Uani 1 1 d . . .
H28 H 0.7856 0.0942 0.2656 0.085 Uiso 1 1 calc R . .
C29 C 0.8947(3) 0.0537(2) 0.18353(17) 0.0841(9) Uani 1 1 d . . .
H29 H 0.8819 -0.0001 0.1927 0.101 Uiso 1 1 calc R . .
C30 C 0.9723(3) 0.0780(3) 0.12563(19) 0.0936(10) Uani 1 1 d . . .
H30 H 1.0129 0.0402 0.0968 0.112 Uiso 1 1 calc R . .
C31 C 0.9890(3) 0.1566(2) 0.11115(17) 0.0852(9) Uani 1 1 d . . .
H31 H 1.0401 0.1712 0.0715 0.102 Uiso 1 1 calc R . .
C32 C 0.9328(2) 0.21665(19) 0.15321(13) 0.0658(7) Uani 1 1 d . . .
C33 C 0.9561(2) 0.30072(19) 0.13907(13) 0.0652(7) Uani 1 1 d . . .
C34 C 1.0318(3) 0.3271(2) 0.07865(15) 0.0824(9) Uani 1 1 d . . .
H34 H 1.0656 0.2899 0.0453 0.099 Uiso 1 1 calc R . .
C35 C 1.0560(3) 0.4058(2) 0.06852(18) 0.0947(11) Uani 1 1 d . . .
H35 H 1.1058 0.4212 0.0284 0.114 Uiso 1 1 calc R . .
C36 C 1.0080(3) 0.4631(2) 0.11670(16) 0.0878(9) Uani 1 1 d . . .
H36 H 1.0261 0.5165 0.1095 0.105 Uiso 1 1 calc R . .
C37 C 0.9336(2) 0.44036(19) 0.17520(14) 0.0710(7) Uani 1 1 d . . .
H37 H 0.9000 0.4787 0.2073 0.085 Uiso 1 1 calc R . .
C38 C 0.9078(2) 0.36006(17) 0.18702(13) 0.0595(7) Uani 1 1 d . . .
C39 C 0.83308(19) 0.33347(15) 0.24988(12) 0.0526(6) Uani 1 1 d . . .
N1 N 0.78436(17) 0.38056(12) 0.30712(10) 0.0540(5) Uani 1 1 d . . .
N2 N 0.73443(17) 0.25356(12) 0.32694(10) 0.0514(5) Uani 1 1 d . . .
O1 O 0.28542(15) 0.37517(10) 0.58254(10) 0.0670(5) Uani 1 1 d . . .
O2 O 0.3219(2) 0.03619(12) 0.22466(11) 0.0964(7) Uani 1 1 d . . .
H1O H 0.3109 0.0635 0.1814 0.145 Uiso 1 1 d R . .
H2O H 0.2909 -0.0094 0.2156 0.145 Uiso 1 1 d R . .
P1 P 0.36191(5) 0.31349(4) 0.54742(3) 0.04808(17) Uani 1 1 d . . .

loop_
_atom_site_aniso_label
_atom_site_aniso_U_11
_atom_site_aniso_U_22
_atom_site_aniso_U_33
_atom_site_aniso_U_23
_atom_site_aniso_U_13
_atom_site_aniso_U_12
C1 0.0483(13) 0.0598(15) 0.0397(11) -0.0035(10) 0.0061(9) -0.0034(11)
C2 0.0512(14) 0.0677(16) 0.0578(13) 0.0027(12) 0.0061(10) -0.0030(13)
C3 0.0668(18) 0.0720(18) 0.0678(16) 0.0033(14) -0.0065(13) 0.0033(14)
C4 0.099(2) 0.082(2) 0.0594(16) 0.0130(14) -0.0013(15) -0.0001(18)
C5 0.101(2) 0.106(2) 0.0598(15) 0.0207(16) 0.0295(16) 0.005(2)
C6 0.0675(17) 0.090(2) 0.0529(13) 0.0111(13) 0.0190(12) 0.0080(15)
C7 0.0385(12) 0.0747(17) 0.0447(11) 0.0076(11) 0.0107(9) -0.0055(12)
C8 0.0568(15) 0.087(2) 0.0563(13) -0.0122(13) 0.0020(11) -0.0084(15)
C9 0.075(2) 0.122(3) 0.0704(17) -0.0232(17) 0.0036(16) -0.0329(19)
C10 0.083(3) 0.161(4) 0.0663(19) -0.001(2) -0.0126(17) -0.043(3)
C11 0.058(2) 0.161(4) 0.077(2) 0.036(2) -0.0198(15) -0.015(2)
C12 0.0531(16) 0.103(2) 0.0651(15) 0.0221(15) 0.0036(12) -0.0008(15)
C13 0.0441(12) 0.0496(13) 0.0429(11) 0.0011(9) 0.0074(9) -0.0002(10)
C14 0.0578(15) 0.0631(16) 0.0482(12) -0.0060(11) 0.0123(10) -0.0024(13)
C15 0.0620(16) 0.0701(17) 0.0578(14) -0.0128(12) 0.0070(12) -0.0161(13)
C16 0.0480(14) 0.0665(16) 0.0560(13) -0.0014(12) 0.0093(10) -0.0144(12)
C17 0.0462(13) 0.0558(14) 0.0437(11) 0.0023(10) 0.0083(9) -0.0021(11)
C18 0.0422(12) 0.0545(14) 0.0447(10) -0.0024(10) 0.0085(9) -0.0031(11)
C19 0.0406(12) 0.0577(15) 0.0481(11) 0.0002(10) 0.0082(9) -0.0033(11)
C20 0.0440(12) 0.0552(14) 0.0568(13) -0.0019(11) 0.0120(10) 0.0022(11)
C21 0.0527(16) 0.0656(18) 0.0825(17) -0.0100(14) 0.0030(13) -0.0019(13)
C22 0.067(2) 0.063(2) 0.139(3) -0.015(2) 0.026(2) -0.0119(16)
C23 0.100(3) 0.061(2) 0.134(3) 0.017(2) 0.056(2) 0.005(2)
C24 0.100(3) 0.084(2) 0.0843(19) 0.0228(17) 0.0223(18) 0.025(2)
C25 0.0593(16) 0.0716(18) 0.0644(15) 0.0061(13) 0.0068(12) 0.0056(13)
C26 0.0390(12) 0.0731(17) 0.0454(11) -0.0029(11) 0.0073(9) 0.0035(12)
C27 0.0432(13) 0.0762(18) 0.0545(13) -0.0074(12) -0.0003(10) 0.0122(12)
C28 0.0607(17) 0.084(2) 0.0675(15) -0.0128(14) 0.0038(12) 0.0163(15)
C29 0.074(2) 0.089(2) 0.0879(19) -0.0225(16) -0.0041(16) 0.0211(17)
C30 0.072(2) 0.121(3) 0.088(2) -0.032(2) 0.0121(16) 0.033(2)
C31 0.0630(18) 0.121(3) 0.0724(17) -0.0184(18) 0.0142(14) 0.0198(19)
C32 0.0415(13) 0.107(2) 0.0490(13) -0.0117(13) 0.0046(10) 0.0164(14)
C33 0.0421(13) 0.103(2) 0.0512(13) 0.0032(13) 0.0074(10) 0.0057(14)
C34 0.0598(17) 0.131(3) 0.0589(15) 0.0020(17) 0.0220(13) 0.0079(19)
C35 0.075(2) 0.143(3) 0.0701(17) 0.017(2) 0.0324(15) -0.007(2)
C36 0.079(2) 0.117(3) 0.0705(17) 0.0154(17) 0.0287(15) -0.0127(19)
C37 0.0610(16) 0.095(2) 0.0589(14) 0.0107(14) 0.0141(12) -0.0073(15)
C38 0.0405(13) 0.092(2) 0.0466(12) 0.0035(12) 0.0101(9) 0.0036(13)
C39 0.0386(12) 0.0711(17) 0.0490(12) 0.0008(11) 0.0087(9) 0.0018(11)
N1 0.0454(11) 0.0673(13) 0.0507(10) 0.0028(9) 0.0128(8) -0.0031(10)
N2 0.0435(11) 0.0617(13) 0.0499(10) 0.0003(9) 0.0099(8) -0.0008(9)
O1 0.0604(11) 0.0692(12) 0.0748(10) -0.0068(9) 0.0267(8) 0.0120(9)
O2 0.140(2) 0.0756(14) 0.0718(12) 0.0013(10) -0.0048(12) -0.0099(13)
P1 0.0421(3) 0.0579(4) 0.0457(3) -0.0018(3) 0.0131(2) 0.0015(3)

loop_
_atom_type_symbol
_atom_type_description
_atom_type_scat_dispersion_real
_atom_type_scat_dispersion_imag
_atom_type_scat_source
C C 0.0033 0.0016 'International Tables Vol C Tables 4.2.6.8 and 6.1.1.4'
H H 0.0000 0.0000 'International Tables Vol C Tables 4.2.6.8 and 6.1.1.4'
N N 0.0061 0.0033 'International Tables Vol C Tables 4.2.6.8 and 6.1.1.4'
O O 0.0106 0.0060 'International Tables Vol C Tables 4.2.6.8 and 6.1.1.4'
P P 0.1023 0.0942 'International Tables Vol C Tables 4.2.6.8 and 6.1.1.4'

loop_
_geom_angle_atom_site_label_1
_geom_angle_atom_site_label_2
_geom_angle_atom_site_label_3
_geom_angle
_geom_angle_site_symmetry_1
_geom_angle_site_symmetry_3
C6 C1 C2 118.1(2) . .
C6 C1 P1 118.47(19) . .
C2 C1 P1 123.40(16) . .
C3 C2 C1 121.0(2) . .
C3 C2 H2 119.5 . .
C1 C2 H2 119.5 . .
C4 C3 C2 119.8(3) . .
C4 C3 H3 120.1 . .
C2 C3 H3 120.1 . .
C5 C4 C3 120.1(3) . .
C5 C4 H4 120.0 . .
C3 C4 H4 120.0 . .
C4 C5 C6 120.2(3) . .
C4 C5 H5 119.9 . .
C6 C5 H5 119.9 . .
C1 C6 C5 120.7(3) . .
C1 C6 H6 119.6 . .
C5 C6 H6 119.6 . .
C8 C7 C12 118.5(2) . .
C8 C7 P1 123.36(18) . .
C12 C7 P1 118.1(2) . .
C9 C8 C7 120.9(3) . .
C9 C8 H8 119.5 . .
C7 C8 H8 119.5 . .
C10 C9 C8 120.3(3) . .
C10 C9 H9 119.8 . .
C8 C9 H9 119.8 . .
C9 C10 C11 119.9(3) . .
C9 C10 H10 120.0 . .
C11 C10 H10 120.0 . .
C10 C11 C12 120.9(3) . .
C10 C11 H11 119.5 . .
C12 C11 H11 119.5 . .
C7 C12 C11 119.3(3) . .
C7 C12 H12 120.3 . .
C11 C12 H12 120.3 . .
C18 C13 C14 119.3(2) . .
C18 C13 P1 124.17(17) . .
C14 C13 P1 116.53(15) . .
C15 C14 C13 120.3(2) . .
C15 C14 H14 119.9 . .
C13 C14 H14 119.9 . .
C14 C15 C16 120.0(2) . .
C14 C15 H15 120.0 . .
C16 C15 H15 120.0 . .
C15 C16 C17 120.8(2) . .
C15 C16 H16 119.6 . .
C17 C16 H16 119.6 . .
C16 C17 C18 118.78(19) . .
C16 C17 C19 117.4(2) . .
C18 C17 C19 123.8(2) . .
C13 C18 C17 120.8(2) . .
C13 C18 H18 119.6 . .
C17 C18 H18 119.6 . .
N1 C19 N2 111.95(18) . .
N1 C19 C17 122.8(2) . .
N2 C19 C17 125.22(19) . .
C25 C20 C21 121.5(2) . .
C25 C20 N2 119.1(2) . .
C21 C20 N2 119.4(2) . .
C22 C21 C20 118.8(3) . .
C22 C21 H21 120.6 . .
C20 C21 H21 120.6 . .
C23 C22 C21 120.1(3) . .
C23 C22 H22 120.0 . .
C21 C22 H22 120.0 . .
C24 C23 C22 120.7(3) . .
C24 C23 H23 119.7 . .
C22 C23 H23 119.6 . .
C23 C24 C25 120.0(3) . .
C23 C24 H24 120.0 . .
C25 C24 H24 120.0 . .
C20 C25 C24 118.9(3) . .
C20 C25 H25 120.6 . .
C24 C25 H25 120.6 . .
C39 C26 N2 105.10(19) . .
C39 C26 C27 123.4(2) . .
N2 C26 C27 131.3(2) . .
C28 C27 C32 119.2(2) . .
C28 C27 C26 125.4(2) . .
C32 C27 C26 115.3(2) . .
C29 C28 C27 121.5(3) . .
C29 C28 H28 119.2 . .
C27 C28 H28 119.2 . .
C28 C29 C30 119.1(3) . .
C28 C29 H29 120.4 . .
C30 C29 H29 120.4 . .
C31 C30 C29 120.3(3) . .
C31 C30 H30 119.8 . .
C29 C30 H30 119.8 . .
C30 C31 C32 122.9(3) . .
C30 C31 H31 118.5 . .
C32 C31 H31 118.5 . .
C31 C32 C27 116.8(3) . .
C31 C32 C33 122.0(3) . .
C27 C32 C33 121.1(2) . .
C38 C33 C34 116.3(3) . .
C38 C33 C32 121.3(2) . .
C34 C33 C32 122.4(3) . .
C35 C34 C33 121.4(3) . .
C35 C34 H34 119.3 . .
C33 C34 H34 119.3 . .
C34 C35 C36 121.3(3) . .
C34 C35 H35 119.4 . .
C36 C35 H35 119.4 . .
C37 C36 C35 119.3(3) . .
C37 C36 H36 120.4 . .
C35 C36 H36 120.4 . .
C36 C37 C38 120.5(3) . .
C36 C37 H37 119.7 . .
C38 C37 H37 119.7 . .
C37 C38 C33 121.2(2) . .
C37 C38 C39 122.2(2) . .
C33 C38 C39 116.6(2) . .
C26 C39 N1 111.56(18) . .
C26 C39 C38 122.2(2) . .
N1 C39 C38 126.2(2) . .
C19 N1 C39 105.20(19) . .
C19 N2 C26 106.19(18) . .
C19 N2 C20 126.83(17) . .
C26 N2 C20 126.50(19) . .
H1O O2 H2O 107.9 . .
O1 P1 C1 112.80(10) . .
O1 P1 C7 110.81(11) . .
C1 P1 C7 106.47(11) . .
O1 P1 C13 112.82(11) . .
C1 P1 C13 105.63(10) . .
C7 P1 C13 107.93(9) . .

loop_
_geom_bond_atom_site_label_1
_geom_bond_atom_site_label_2
_geom_bond_distance
_geom_bond_site_symmetry_2
C1 C6 1.384(3) .
C1 C2 1.391(3) .
C1 P1 1.796(2) .
C2 C3 1.378(3) .
C2 H2 0.9300 .
C3 C4 1.372(4) .
C3 H3 0.9300 .
C4 C5 1.371(4) .
C4 H4 0.9300 .
C5 C6 1.379(4) .
C5 H5 0.9300 .
C6 H6 0.9300 .
C7 C8 1.388(3) .
C7 C12 1.389(3) .
C7 P1 1.800(2) .
C8 C9 1.382(4) .
C8 H8 0.9300 .
C9 C10 1.358(5) .
C9 H9 0.9300 .
C10 C11 1.365(5) .
C10 H10 0.9300 .
C11 C12 1.400(4) .
C11 H11 0.9300 .
C12 H12 0.9300 .
C13 C18 1.385(3) .
C13 C14 1.397(3) .
C13 P1 1.804(2) .
C14 C15 1.376(3) .
C14 H14 0.9300 .
C15 C16 1.382(3) .
C15 H15 0.9300 .
C16 C17 1.389(3) .
C16 H16 0.9300 .
C17 C18 1.393(3) .
C17 C19 1.477(3) .
C18 H18 0.9300 .
C19 N1 1.322(3) .
C19 N2 1.377(3) .
C20 C25 1.369(3) .
C20 C21 1.381(3) .
C20 N2 1.441(3) .
C21 C22 1.376(4) .
C21 H21 0.9300 .
C22 C23 1.368(5) .
C22 H22 0.9300 .
C23 C24 1.370(5) .
C23 H23 0.9300 .
C24 C25 1.380(4) .
C24 H24 0.9300 .
C25 H25 0.9300 .
C26 C39 1.366(3) .
C26 N2 1.402(3) .
C26 C27 1.440(3) .
C27 C28 1.403(4) .
C27 C32 1.434(3) .
C28 C29 1.376(4) .
C28 H28 0.9300 .
C29 C30 1.394(4) .
C29 H29 0.9300 .
C30 C31 1.360(5) .
C30 H30 0.9300 .
C31 C32 1.398(4) .
C31 H31 0.9300 .
C32 C33 1.459(4) .
C33 C38 1.404(4) .
C33 C34 1.422(3) .
C34 C35 1.363(5) .
C34 H34 0.9300 .
C35 C36 1.380(4) .
C35 H35 0.9300 .
C36 C37 1.370(3) .
C36 H36 0.9300 .
C37 C38 1.397(4) .
C37 H37 0.9300 .
C38 C39 1.446(3) .
C39 N1 1.374(3) .
O1 P1 1.4855(16) .
O2 H1O 0.8500 .
O2 H2O 0.8502 .

loop_
_geom_torsion_atom_site_label_1
_geom_torsion_atom_site_label_2
_geom_torsion_atom_site_label_3
_geom_torsion_atom_site_label_4
_geom_torsion
_geom_torsion_site_symmetry_1
_geom_torsion_site_symmetry_2
_geom_torsion_site_symmetry_3
_geom_torsion_site_symmetry_4
C6 C1 C2 C3 1.3(4) . . . .
P1 C1 C2 C3 -177.60(19) . . . .
C1 C2 C3 C4 -0.9(4) . . . .
C2 C3 C4 C5 0.1(4) . . . .
C3 C4 C5 C6 0.3(5) . . . .
C2 C1 C6 C5 -0.9(4) . . . .
P1 C1 C6 C5 178.1(2) . . . .
C4 C5 C6 C1 0.1(5) . . . .
C12 C7 C8 C9 0.8(3) . . . .
P1 C7 C8 C9 177.86(19) . . . .
C7 C8 C9 C10 -1.4(4) . . . .
C8 C9 C10 C11 1.5(5) . . . .
C9 C10 C11 C12 -0.9(5) . . . .
C8 C7 C12 C11 -0.2(3) . . . .
P1 C7 C12 C11 -177.4(2) . . . .
C10 C11 C12 C7 0.2(4) . . . .
C18 C13 C14 C15 0.1(4) . . . .
P1 C13 C14 C15 179.72(19) . . . .
C13 C14 C15 C16 -0.7(4) . . . .
C14 C15 C16 C17 -0.1(4) . . . .
C15 C16 C17 C18 1.6(4) . . . .
C15 C16 C17 C19 178.6(2) . . . .
C14 C13 C18 C17 1.4(3) . . . .
P1 C13 C18 C17 -178.21(17) . . . .
C16 C17 C18 C13 -2.2(3) . . . .
C19 C17 C18 C13 -179.1(2) . . . .
C16 C17 C19 N1 -33.1(3) . . . .
C18 C17 C19 N1 143.8(2) . . . .
C16 C17 C19 N2 144.8(2) . . . .
C18 C17 C19 N2 -38.3(3) . . . .
C25 C20 C21 C22 -1.8(4) . . . .
N2 C20 C21 C22 175.6(2) . . . .
C20 C21 C22 C23 0.6(4) . . . .
C21 C22 C23 C24 1.2(5) . . . .
C22 C23 C24 C25 -1.6(5) . . . .
C21 C20 C25 C24 1.3(4) . . . .
N2 C20 C25 C24 -176.1(2) . . . .
C23 C24 C25 C20 0.4(4) . . . .
C39 C26 C27 C28 174.6(2) . . . .
N2 C26 C27 C28 0.9(4) . . . .
C39 C26 C27 C32 -1.5(3) . . . .
N2 C26 C27 C32 -175.2(2) . . . .
C32 C27 C28 C29 1.0(4) . . . .
C26 C27 C28 C29 -175.0(2) . . . .
C27 C28 C29 C30 0.2(4) . . . .
C28 C29 C30 C31 -1.3(5) . . . .
C29 C30 C31 C32 1.2(5) . . . .
C30 C31 C32 C27 0.0(4) . . . .
C30 C31 C32 C33 177.3(3) . . . .
C28 C27 C32 C31 -1.1(3) . . . .
C26 C27 C32 C31 175.3(2) . . . .
C28 C27 C32 C33 -178.4(2) . . . .
C26 C27 C32 C33 -2.0(3) . . . .
C31 C32 C33 C38 -174.0(2) . . . .
C27 C32 C33 C38 3.2(3) . . . .
C31 C32 C33 C34 3.7(4) . . . .
C27 C32 C33 C34 -179.2(2) . . . .
C38 C33 C34 C35 0.2(4) . . . .
C32 C33 C34 C35 -177.5(3) . . . .
C33 C34 C35 C36 0.1(5) . . . .
C34 C35 C36 C37 -0.7(5) . . . .
C35 C36 C37 C38 1.0(5) . . . .
C36 C37 C38 C33 -0.7(4) . . . .
C36 C37 C38 C39 177.9(2) . . . .
C34 C33 C38 C37 0.0(4) . . . .
C32 C33 C38 C37 177.8(2) . . . .
C34 C33 C38 C39 -178.6(2) . . . .
C32 C33 C38 C39 -0.8(3) . . . .
N2 C26 C39 N1 1.2(3) . . . .
C27 C26 C39 N1 -174.0(2) . . . .
N2 C26 C39 C38 179.2(2) . . . .
C27 C26 C39 C38 4.0(4) . . . .
C37 C38 C39 C26 178.7(2) . . . .
C33 C38 C39 C26 -2.7(3) . . . .
C37 C38 C39 N1 -3.6(4) . . . .
C33 C38 C39 N1 174.9(2) . . . .
N2 C19 N1 C39 -0.1(2) . . . .
C17 C19 N1 C39 178.1(2) . . . .
C26 C39 N1 C19 -0.7(3) . . . .
C38 C39 N1 C19 -178.6(2) . . . .
N1 C19 N2 C26 0.8(2) . . . .
C17 C19 N2 C26 -177.3(2) . . . .
N1 C19 N2 C20 173.3(2) . . . .
C17 C19 N2 C20 -4.9(3) . . . .
C39 C26 N2 C19 -1.2(2) . . . .
C27 C26 N2 C19 173.4(2) . . . .
C39 C26 N2 C20 -173.6(2) . . . .
C27 C26 N2 C20 0.9(4) . . . .
C25 C20 N2 C19 -75.3(3) . . . .
C21 C20 N2 C19 107.3(3) . . . .
C25 C20 N2 C26 95.6(3) . . . .
C21 C20 N2 C26 -81.8(3) . . . .
C6 C1 P1 O1 28.2(2) . . . .
C2 C1 P1 O1 -152.87(19) . . . .
C6 C1 P1 C7 -93.6(2) . . . .
C2 C1 P1 C7 85.4(2) . . . .
C6 C1 P1 C13 151.85(19) . . . .
C2 C1 P1 C13 -29.2(2) . . . .
C8 C7 P1 O1 -154.73(18) . . . .
C12 C7 P1 O1 22.4(2) . . . .
C8 C7 P1 C1 -31.7(2) . . . .
C12 C7 P1 C1 145.37(18) . . . .
C8 C7 P1 C13 81.3(2) . . . .
C12 C7 P1 C13 -101.62(18) . . . .
C18 C13 P1 O1 -146.13(19) . . . .
C14 C13 P1 O1 34.3(2) . . . .
C18 C13 P1 C1 90.2(2) . . . .
C14 C13 P1 C1 -89.36(19) . . . .
C18 C13 P1 C7 -23.4(2) . . . .
C14 C13 P1 C7 157.06(18) . . . .
